data_7128624
loop_
_publ_author_name
'Zhao, Yunbo'
'Mandal, Dipendu'
'Guo, Jing'
'Wu, Yile'
'Stephan, Douglas W.'

_publ_section_title
;
 B(C<sub>6</sub>F<sub>5</sub>)<sub>3</sub>-Catalyzed site-selective
 <i>N</i><sup>1</sup>-alkylation of benzotriazoles with diazoalkanes.
;
_journal_issue 63
_journal_name_full 'Chemical communications (Cambridge, England)'
_journal_page_first 7758
_journal_page_last 7761
_journal_paper_doi 10.1039/d1cc03048e
_journal_volume 57
_journal_year 2021
_chemical_formula_moiety 'C16 H15 N3 O3'
_chemical_formula_sum 'C16 H15 N3 O3'
_chemical_formula_weight 297.31
_space_group_crystal_system monoclinic
_space_group_IT_number 4
_space_group_name_Hall 'P 2yb'
_space_group_name_H-M_alt 'P 1 21 1'
_atom_sites_solution_hydrogens geom
_audit_creation_date 2021-06-09
_audit_creation_method
;
Olex2 1.3
(compiled 2020.11.12 svn.r5f609507 for OlexSys, GUI svn.r6272)
;
_audit_update_record
;
2021-06-09 deposited with the CCDC.	2021-07-06 downloaded from the CCDC.
;
_cell_angle_alpha 90
_cell_angle_beta 103.6050(10)
_cell_angle_gamma 90
_cell_formula_units_Z 2
_cell_length_a 7.6486(3)
_cell_length_b 6.0185(2)
_cell_length_c 15.9086(6)
_cell_measurement_reflns_used 9352
_cell_measurement_temperature 125(2)
_cell_measurement_theta_max 68.54
_cell_measurement_theta_min 2.86
_cell_volume 711.77(5)
_computing_cell_refinement 'SAINT V8.40B (?, 2016)'
_computing_data_reduction 'SAINT V8.40B (?, 2016)'
_computing_molecular_graphics 'Olex2 1.3 (Dolomanov et al., 2009)'
_computing_publication_material 'Olex2 1.3 (Dolomanov et al., 2009)'
_computing_structure_refinement 'SHELXL 2018/3 (Sheldrick, 2015)'
_computing_structure_solution 'XT (Sheldrick, 2015)'
_diffrn_ambient_temperature 125.0
_diffrn_measured_fraction_theta_full 1.000
_diffrn_measured_fraction_theta_max 1.000
_diffrn_measurement_device_type 'Bruker APEX-II CCD'
_diffrn_measurement_method '\f and \w scans'
_diffrn_radiation_type CuK\a
_diffrn_radiation_wavelength 1.54178
_diffrn_reflns_av_R_equivalents 0.0679
_diffrn_reflns_av_unetI/netI 0.0462
_diffrn_reflns_Laue_measured_fraction_full 1.000
_diffrn_reflns_Laue_measured_fraction_max 1.000
_diffrn_reflns_limit_h_max 9
_diffrn_reflns_limit_h_min -9
_diffrn_reflns_limit_k_max 7
_diffrn_reflns_limit_k_min -7
_diffrn_reflns_limit_l_max 18
_diffrn_reflns_limit_l_min -19
_diffrn_reflns_number 11863
_diffrn_reflns_point_group_measured_fraction_full 0.991
_diffrn_reflns_point_group_measured_fraction_max 0.989
_diffrn_reflns_theta_full 67.679
_diffrn_reflns_theta_max 68.531
_diffrn_reflns_theta_min 2.858
_diffrn_source_current 1.2
_diffrn_source_power 0.06
_diffrn_source_voltage 50.0
_diffrn_standards_number 0
_exptl_absorpt_coefficient_mu 0.809
_exptl_absorpt_correction_T_max 0.7531
_exptl_absorpt_correction_T_min 0.5043
_exptl_absorpt_correction_type none
_exptl_absorpt_process_details
;
SADABS-2016/2 (Bruker,2016/2) was used for absorption correction.
wR2(int) was 0.1453 before and 0.0913 after correction.
The Ratio of minimum to maximum transmission is 0.6696.
The \l/2 correction factor is Not present.
;
_exptl_crystal_density_diffrn 1.387
_exptl_crystal_description block
_exptl_crystal_F_000 312
_refine_diff_density_max 0.211
_refine_diff_density_min -0.230
_refine_diff_density_rms 0.049
_refine_ls_abs_structure_details
;
 Flack x determined using 1077 quotients [(I+)-(I-)]/[(I+)+(I-)]
 (Parsons, Flack and Wagner, Acta Cryst. B69 (2013) 249-259).
;
_refine_ls_abs_structure_Flack 0.19(13)
_refine_ls_extinction_method none
_refine_ls_goodness_of_fit_ref 1.069
_refine_ls_hydrogen_treatment constr
_refine_ls_matrix_type full
_refine_ls_number_parameters 201
_refine_ls_number_reflns 2592
_refine_ls_number_restraints 1
_refine_ls_restrained_S_all 1.068
_refine_ls_R_factor_all 0.0391
_refine_ls_R_factor_gt 0.0384
_refine_ls_shift/su_max 0.000
_refine_ls_shift/su_mean 0.000
_refine_ls_structure_factor_coef Fsqd
_refine_ls_weighting_details 'w=1/[\s^2^(Fo^2^)+(0.0646P)^2^+0.0867P] where P=(Fo^2^+2Fc^2^)/3'
_refine_ls_weighting_scheme calc
_refine_ls_wR_factor_gt 0.1014
_refine_ls_wR_factor_ref 0.1022
_reflns_Friedel_coverage 0.791
_reflns_Friedel_fraction_full 0.981
_reflns_Friedel_fraction_max 0.976
_reflns_number_gt 2523
_reflns_number_total 2592
_reflns_threshold_expression 'I > 2\s(I)'
_cod_data_source_file d1cc03048e2.cif
_cod_data_source_block 12
_cod_depositor_comments 'Adding full bibliography for 7128624--7128625.cif.'
_cod_database_code 7128624
_shelx_shelxl_version_number 2018/3
_shelx_space_group_comment
;
The symmetry employed for this shelxl refinement is uniquely defined
by the following loop, which should always be used as a source of
symmetry information in preference to the above space-group names.
They are only intended as comments.
;
_olex2_refinement_description
;
1. Fixed Uiso
 At 1.2 times of:
  All C(H) groups
 At 1.5 times of:
  All C(H,H,H) groups
2.a Ternary CH refined with riding coordinates:
 C7(H7)
2.b Aromatic/amide H refined with riding coordinates:
 C15(H15), C2(H2), C5(H5), C14(H14), C12(H12), C11(H11), C4(H4), C3(H3)
2.c Idealised Me refined as rotating group:
 C16(H16A,H16B,H16C), C9(H9A,H9B,H9C)
;
_olex2_submission_special_instructions 'No special instructions were received'

loop_
_space_group_symop_operation_xyz
'x, y, z'
'-x, y+1/2, -z'

loop_
_atom_site_label
_atom_site_type_symbol
_atom_site_fract_x
_atom_site_fract_y
_atom_site_fract_z
_atom_site_U_iso_or_equiv
_atom_site_adp_type
_atom_site_occupancy
_atom_site_site_symmetry_order
_atom_site_calc_flag
_atom_site_refinement_flags_posn
_atom_site_refinement_flags_adp
_atom_site_refinement_flags_occupancy
_atom_site_disorder_assembly
_atom_site_disorder_group
O3 O 0.1671(3) 0.3357(3) 0.40075(11) 0.0331(4) Uani 1 1 d . . . . .
O1 O 0.7695(2) 0.5209(3) 0.82232(12) 0.0348(5) Uani 1 1 d . . . . .
O2 O 0.7488(2) 0.1968(3) 0.75081(12) 0.0337(5) Uani 1 1 d . . . . .
N1 N 0.4012(3) 0.5264(3) 0.80645(12) 0.0219(4) Uani 1 1 d . . . . .
N2 N 0.3754(3) 0.7336(4) 0.77515(13) 0.0260(4) Uani 1 1 d . . . . .
N3 N 0.3002(3) 0.8536(4) 0.82574(14) 0.0270(5) Uani 1 1 d . . . . .
C8 C 0.6840(3) 0.3742(4) 0.78274(14) 0.0238(5) Uani 1 1 d . . . . .
C1 C 0.3446(3) 0.5081(4) 0.88207(14) 0.0212(5) Uani 1 1 d . . . . .
C6 C 0.2778(3) 0.7183(4) 0.89265(15) 0.0231(5) Uani 1 1 d . . . . .
C15 C 0.2833(3) 0.1758(4) 0.63066(15) 0.0254(5) Uani 1 1 d . . . . .
H15 H 0.260272 0.061890 0.667972 0.031 Uiso 1 1 calc R U . . .
C2 C 0.3464(3) 0.3345(4) 0.94076(15) 0.0242(5) Uani 1 1 d . . . . .
H2 H 0.395321 0.192656 0.933525 0.029 Uiso 1 1 calc R U . . .
C10 C 0.3955(3) 0.3490(4) 0.66450(15) 0.0229(5) Uani 1 1 d . . . . .
C5 C 0.2017(3) 0.7649(4) 0.96323(16) 0.0267(5) Uani 1 1 d . . . . .
H5 H 0.153963 0.907122 0.970943 0.032 Uiso 1 1 calc R U . . .
C13 C 0.2383(3) 0.3305(4) 0.48827(15) 0.0255(5) Uani 1 1 d . . . . .
C14 C 0.2030(3) 0.1648(4) 0.54237(16) 0.0268(5) Uani 1 1 d . . . . .
H14 H 0.125109 0.045181 0.519691 0.032 Uiso 1 1 calc R U . . .
C12 C 0.3525(3) 0.5062(5) 0.52148(16) 0.0268(5) Uani 1 1 d . . . . .
H12 H 0.376118 0.619320 0.483998 0.032 Uiso 1 1 calc R U . . .
C11 C 0.4318(3) 0.5157(4) 0.60955(15) 0.0256(5) Uani 1 1 d . . . . .
H11 H 0.510366 0.634661 0.632333 0.031 Uiso 1 1 calc R U . . .
C4 C 0.2000(3) 0.5950(4) 1.01999(16) 0.0283(6) Uani 1 1 d . . . . .
H4 H 0.148426 0.620426 1.067935 0.034 Uiso 1 1 calc R U . . .
C3 C 0.2720(3) 0.3830(4) 1.01021(16) 0.0273(5) Uani 1 1 d . . . . .
H3 H 0.269455 0.271291 1.052087 0.033 Uiso 1 1 calc R U . . .
C7 C 0.4786(3) 0.3535(4) 0.76147(15) 0.0226(5) Uani 1 1 d . . . . .
H7 H 0.450117 0.207553 0.785213 0.027 Uiso 1 1 calc R U . . .
C16 C 0.0614(4) 0.1494(6) 0.36376(18) 0.0383(7) Uani 1 1 d . . . . .
H16A H 0.027019 0.165675 0.300721 0.057 Uiso 1 1 calc R U . . .
H16B H -0.047158 0.141698 0.386330 0.057 Uiso 1 1 calc R U . . .
H16C H 0.131590 0.012916 0.378818 0.057 Uiso 1 1 calc R U . . .
C9 C 0.9415(4) 0.1711(6) 0.76841(18) 0.0391(7) Uani 1 1 d . . . . .
H9A H 0.979489 0.166593 0.713735 0.059 Uiso 1 1 calc R U . . .
H9B H 0.976414 0.032447 0.800231 0.059 Uiso 1 1 calc R U . . .
H9C H 0.999589 0.296803 0.803213 0.059 Uiso 1 1 calc R U . . .

loop_
_atom_site_aniso_label
_atom_site_aniso_U_11
_atom_site_aniso_U_22
_atom_site_aniso_U_33
_atom_site_aniso_U_23
_atom_site_aniso_U_13
_atom_site_aniso_U_12
O3 0.0327(9) 0.0392(11) 0.0264(8) 0.0019(8) 0.0050(7) -0.0041(9)
O1 0.0284(9) 0.0345(11) 0.0424(10) -0.0096(9) 0.0100(8) -0.0010(9)
O2 0.0252(9) 0.0341(11) 0.0412(10) -0.0101(8) 0.0068(8) 0.0087(8)
N1 0.0234(10) 0.0176(10) 0.0266(9) 0.0015(8) 0.0099(7) 0.0036(8)
N2 0.0291(10) 0.0202(10) 0.0299(10) 0.0021(8) 0.0094(8) 0.0058(8)
N3 0.0280(10) 0.0206(10) 0.0335(10) 0.0011(8) 0.0095(8) 0.0046(8)
C8 0.0234(11) 0.0255(13) 0.0237(10) 0.0037(9) 0.0078(9) 0.0054(10)
C1 0.0183(11) 0.0206(11) 0.0251(11) -0.0007(9) 0.0060(8) 0.0010(9)
C6 0.0198(11) 0.0210(11) 0.0288(11) -0.0004(10) 0.0063(8) 0.0015(9)
C15 0.0254(11) 0.0237(13) 0.0297(11) 0.0024(10) 0.0116(9) 0.0021(10)
C2 0.0231(11) 0.0209(12) 0.0295(11) -0.0013(10) 0.0076(9) 0.0001(9)
C10 0.0213(11) 0.0218(12) 0.0277(11) 0.0026(9) 0.0102(9) 0.0055(10)
C5 0.0214(11) 0.0244(13) 0.0364(12) -0.0073(10) 0.0112(9) -0.0010(9)
C13 0.0234(11) 0.0293(13) 0.0247(11) 0.0013(10) 0.0076(8) 0.0047(10)
C14 0.0261(11) 0.0225(13) 0.0329(12) -0.0009(10) 0.0091(9) -0.0025(10)
C12 0.0271(12) 0.0255(12) 0.0298(12) 0.0048(10) 0.0111(9) 0.0022(10)
C11 0.0226(11) 0.0231(12) 0.0326(12) -0.0009(10) 0.0097(9) -0.0024(10)
C4 0.0256(12) 0.0313(14) 0.0307(12) -0.0080(11) 0.0123(10) -0.0058(10)
C3 0.0283(12) 0.0273(14) 0.0283(11) -0.0003(10) 0.0108(9) -0.0067(10)
C7 0.0238(11) 0.0185(11) 0.0276(11) 0.0002(9) 0.0101(9) 0.0039(9)
C16 0.0386(15) 0.0449(17) 0.0298(12) -0.0023(12) 0.0050(11) -0.0052(13)
C9 0.0265(13) 0.0519(19) 0.0390(13) -0.0010(13) 0.0082(11) 0.0163(13)

loop_
_atom_type_symbol
_atom_type_description
_atom_type_scat_dispersion_real
_atom_type_scat_dispersion_imag
_atom_type_scat_source
C C 0.0181 0.0091 'International Tables Vol C Tables 4.2.6.8 and 6.1.1.4'
H H 0.0000 0.0000 'International Tables Vol C Tables 4.2.6.8 and 6.1.1.4'
N N 0.0311 0.0180 'International Tables Vol C Tables 4.2.6.8 and 6.1.1.4'
O O 0.0492 0.0322 'International Tables Vol C Tables 4.2.6.8 and 6.1.1.4'

loop_
_geom_angle_atom_site_label_1
_geom_angle_atom_site_label_2
_geom_angle_atom_site_label_3
_geom_angle
_geom_angle_site_symmetry_1
_geom_angle_site_symmetry_3
_geom_angle_publ_flag
C13 O3 C16 116.9(2) . . ?
C8 O2 C9 118.0(2) . . ?
N2 N1 C1 110.51(19) . . ?
N2 N1 C7 121.39(19) . . ?
C1 N1 C7 128.1(2) . . ?
N3 N2 N1 109.41(19) . . ?
N2 N3 C6 107.4(2) . . ?
O1 C8 O2 126.3(2) . . ?
O1 C8 C7 125.9(2) . . ?
O2 C8 C7 107.8(2) . . ?
N1 C1 C6 103.5(2) . . ?
N1 C1 C2 133.4(2) . . ?
C6 C1 C2 123.1(2) . . ?
N3 C6 C1 109.1(2) . . ?
N3 C6 C5 130.2(2) . . ?
C1 C6 C5 120.7(2) . . ?
C10 C15 H15 119.5 . . ?
C10 C15 C14 121.0(2) . . ?
C14 C15 H15 119.5 . . ?
C1 C2 H2 122.2 . . ?
C3 C2 C1 115.6(2) . . ?
C3 C2 H2 122.2 . . ?
C15 C10 C11 119.7(2) . . ?
C15 C10 C7 118.8(2) . . ?
C11 C10 C7 121.5(2) . . ?
C6 C5 H5 121.7 . . ?
C4 C5 C6 116.6(2) . . ?
C4 C5 H5 121.7 . . ?
O3 C13 C14 124.0(2) . . ?
O3 C13 C12 115.5(2) . . ?
C14 C13 C12 120.5(2) . . ?
C15 C14 H14 120.4 . . ?
C13 C14 C15 119.2(2) . . ?
C13 C14 H14 120.4 . . ?
C13 C12 H12 120.0 . . ?
C11 C12 C13 119.9(2) . . ?
C11 C12 H12 120.0 . . ?
C10 C11 H11 120.1 . . ?
C12 C11 C10 119.7(2) . . ?
C12 C11 H11 120.1 . . ?
C5 C4 H4 118.7 . . ?
C5 C4 C3 122.6(2) . . ?
C3 C4 H4 118.7 . . ?
C2 C3 C4 121.4(2) . . ?
C2 C3 H3 119.3 . . ?
C4 C3 H3 119.3 . . ?
N1 C7 C8 110.20(19) . . ?
N1 C7 C10 112.77(18) . . ?
N1 C7 H7 106.9 . . ?
C8 C7 H7 106.9 . . ?
C10 C7 C8 112.75(18) . . ?
C10 C7 H7 106.9 . . ?
O3 C16 H16A 109.5 . . ?
O3 C16 H16B 109.5 . . ?
O3 C16 H16C 109.5 . . ?
H16A C16 H16B 109.5 . . ?
H16A C16 H16C 109.5 . . ?
H16B C16 H16C 109.5 . . ?
O2 C9 H9A 109.5 . . ?
O2 C9 H9B 109.5 . . ?
O2 C9 H9C 109.5 . . ?
H9A C9 H9B 109.5 . . ?
H9A C9 H9C 109.5 . . ?
H9B C9 H9C 109.5 . . ?

loop_
_geom_bond_atom_site_label_1
_geom_bond_atom_site_label_2
_geom_bond_distance
_geom_bond_site_symmetry_2
_geom_bond_publ_flag
O3 C13 1.371(3) . ?
O3 C16 1.426(4) . ?
O1 C8 1.188(3) . ?
O2 C8 1.327(3) . ?
O2 C9 1.443(3) . ?
N1 N2 1.340(3) . ?
N1 C1 1.376(3) . ?
N1 C7 1.464(3) . ?
N2 N3 1.311(3) . ?
N3 C6 1.382(3) . ?
C8 C7 1.532(3) . ?
C1 C6 1.389(4) . ?
C1 C2 1.399(3) . ?
C6 C5 1.409(3) . ?
C15 H15 0.9500 . ?
C15 C10 1.377(3) . ?
C15 C14 1.396(3) . ?
C2 H2 0.9500 . ?
C2 C3 1.388(3) . ?
C10 C11 1.401(3) . ?
C10 C7 1.524(3) . ?
C5 H5 0.9500 . ?
C5 C4 1.366(4) . ?
C13 C14 1.384(3) . ?
C13 C12 1.394(4) . ?
C14 H14 0.9500 . ?
C12 H12 0.9500 . ?
C12 C11 1.391(3) . ?
C11 H11 0.9500 . ?
C4 H4 0.9500 . ?
C4 C3 1.412(4) . ?
C3 H3 0.9500 . ?
C7 H7 1.0000 . ?
C16 H16A 0.9800 . ?
C16 H16B 0.9800 . ?
C16 H16C 0.9800 . ?
C9 H9A 0.9800 . ?
C9 H9B 0.9800 . ?
C9 H9C 0.9800 . ?

loop_
_geom_torsion_atom_site_label_1
_geom_torsion_atom_site_label_2
_geom_torsion_atom_site_label_3
_geom_torsion_atom_site_label_4
_geom_torsion
_geom_torsion_site_symmetry_1
_geom_torsion_site_symmetry_2
_geom_torsion_site_symmetry_3
_geom_torsion_site_symmetry_4
_geom_torsion_publ_flag
O3 C13 C14 C15 179.8(2) . . . . ?
O3 C13 C12 C11 -179.8(2) . . . . ?
O1 C8 C7 N1 -7.3(3) . . . . ?
O1 C8 C7 C10 119.6(3) . . . . ?
O2 C8 C7 N1 171.27(19) . . . . ?
O2 C8 C7 C10 -61.8(2) . . . . ?
N1 N2 N3 C6 0.4(3) . . . . ?
N1 C1 C6 N3 -1.4(2) . . . . ?
N1 C1 C6 C5 178.3(2) . . . . ?
N1 C1 C2 C3 -179.0(2) . . . . ?
N2 N1 C1 C6 1.7(2) . . . . ?
N2 N1 C1 C2 -177.7(2) . . . . ?
N2 N1 C7 C8 81.4(3) . . . . ?
N2 N1 C7 C10 -45.6(3) . . . . ?
N2 N3 C6 C1 0.6(3) . . . . ?
N2 N3 C6 C5 -179.1(2) . . . . ?
N3 C6 C5 C4 -179.4(2) . . . . ?
C1 N1 N2 N3 -1.3(3) . . . . ?
C1 N1 C7 C8 -99.2(3) . . . . ?
C1 N1 C7 C10 133.9(2) . . . . ?
C1 C6 C5 C4 0.9(3) . . . . ?
C1 C2 C3 C4 -0.1(3) . . . . ?
C6 C1 C2 C3 1.7(3) . . . . ?
C6 C5 C4 C3 0.7(4) . . . . ?
C15 C10 C11 C12 0.8(3) . . . . ?
C15 C10 C7 N1 -108.5(2) . . . . ?
C15 C10 C7 C8 125.9(2) . . . . ?
C2 C1 C6 N3 178.1(2) . . . . ?
C2 C1 C6 C5 -2.2(3) . . . . ?
C10 C15 C14 C13 0.5(3) . . . . ?
C5 C4 C3 C2 -1.1(4) . . . . ?
C13 C12 C11 C10 -0.4(4) . . . . ?
C14 C15 C10 C11 -0.9(3) . . . . ?
C14 C15 C10 C7 179.6(2) . . . . ?
C14 C13 C12 C11 0.0(4) . . . . ?
C12 C13 C14 C15 0.0(4) . . . . ?
C11 C10 C7 N1 72.0(3) . . . . ?
C11 C10 C7 C8 -53.6(3) . . . . ?
C7 N1 N2 N3 178.2(2) . . . . ?
C7 N1 C1 C6 -177.8(2) . . . . ?
C7 N1 C1 C2 2.8(4) . . . . ?
C7 C10 C11 C12 -179.6(2) . . . . ?
C16 O3 C13 C14 -4.7(3) . . . . ?
C16 O3 C13 C12 175.1(2) . . . . ?
C9 O2 C8 O1 3.0(4) . . . . ?
C9 O2 C8 C7 -175.5(2) . . . . ?
